data_7033703
loop_
_publ_author_name
'Hill, Anthony F.'
'Stewart, Craig D.'
'Ward, Jas S.'

_publ_section_title
;
 Organometallic chemistry of ethynyl boronic acid MIDA ester, HC[triple
 bond, length as m-dash]CB(O2CCH2)2NMe.
;
_journal_issue 12
_journal_name_full 'Dalton transactions (Cambridge, England : 2003)'
_journal_page_first 5713
_journal_page_last 5726
_journal_paper_doi 10.1039/c4dt03695f
_journal_volume 44
_journal_year 2015
_chemical_compound_source 'Research School of Chemistry'
_chemical_formula_moiety 'C42 H40 Cl1 N1 O1 P2 Ru1 S2, 2.5(C6 H6)'
_chemical_formula_sum 'C57 H55 Cl N O P2 Ru S2'
_chemical_formula_weight 1032.67
_space_group_IT_number 2
_symmetry_cell_setting triclinic
_symmetry_space_group_name_Hall '-P 1'
_symmetry_space_group_name_H-M 'P -1'
_atom_sites_solution_hydrogens difmap
_atom_sites_solution_primary other
_audit_creation_date 14-07-17
_audit_creation_method CRYSTALS_ver_14.40
_audit_update_record
;
2014-12-03 deposited with the CCDC.
2015-01-19 downloaded from the CCDC.
;
_cell_angle_alpha 83.116(6)
_cell_angle_beta 76.954(5)
_cell_angle_gamma 85.934(5)
_cell_formula_units_Z 2
_cell_length_a 9.9889(5)
_cell_length_b 14.4392(12)
_cell_length_c 17.9821(13)
_cell_measurement_reflns_used 3452
_cell_measurement_temperature 150
_cell_measurement_theta_max 69
_cell_measurement_theta_min 3
_cell_volume 2505.9(3)
_computing_cell_refinement 'CrysAlis, (Oxford Diffraction, 2002)'
_computing_data_collection 'SuperNova, (Oxford Diffraction, 2010)'
_computing_data_reduction 'CrysAlis, (Oxford Diffraction, 2002)'
_computing_molecular_graphics 'CAMERON (Watkin et al., 1996)'
_computing_publication_material 'CRYSTALS (Betteridge et al., 2003)'
_computing_structure_refinement 'CRYSTALS (Betteridge et al., 2003)'
_computing_structure_solution 'Superflip (Palatinus & Chapuis, 2007)'
_diffrn_ambient_temperature 150
_diffrn_measured_fraction_theta_full 0.989
_diffrn_measured_fraction_theta_max 0.941
_diffrn_measurement_device Area
_diffrn_measurement_device_type 'Oxford Diffraction SuperNova'
_diffrn_measurement_method \w
_diffrn_radiation_monochromator Mirror
_diffrn_radiation_type 'Cu K\a'
_diffrn_radiation_wavelength 1.54184
_diffrn_reflns_av_R_equivalents 0.058
_diffrn_reflns_limit_h_max 11
_diffrn_reflns_limit_h_min -12
_diffrn_reflns_limit_k_max 16
_diffrn_reflns_limit_k_min -17
_diffrn_reflns_limit_l_max 12
_diffrn_reflns_limit_l_min -21
_diffrn_reflns_number 13864
_diffrn_reflns_theta_full 33.660
_diffrn_reflns_theta_max 70.125
_diffrn_reflns_theta_min 3.086
_diffrn_standards_number 0
_exptl_absorpt_coefficient_mu 4.715
_exptl_absorpt_correction_T_max 0.91
_exptl_absorpt_correction_T_min 0.69
_exptl_absorpt_correction_type multi-scan
_exptl_absorpt_process_details 'CrysAlis, (Oxford Diffraction, 2002)'
_exptl_crystal_colour colourless
_exptl_crystal_density_diffrn 1.369
_exptl_crystal_density_method 'not measured'
_exptl_crystal_description prism
_exptl_crystal_F_000 1070
_exptl_crystal_recrystallization_method 'Re-crystallisation from solvent: benzene/hexane'
_exptl_crystal_size_max 0.307
_exptl_crystal_size_mid 0.027
_exptl_crystal_size_min 0.021
_refine_diff_density_max 4.77
_refine_diff_density_min -2.29
_refine_ls_extinction_method None
_refine_ls_goodness_of_fit_ref 1.0523
_refine_ls_hydrogen_treatment noref
_refine_ls_matrix_type full
_refine_ls_number_parameters 586
_refine_ls_number_reflns 8915
_refine_ls_number_restraints 30
_refine_ls_R_factor_all 0.1413
_refine_ls_R_factor_gt 0.1175
_refine_ls_shift/su_max 0.0006582
_refine_ls_shift/su_mean 0.0000307
_refine_ls_structure_factor_coef Fsqd
_refine_ls_weighting_details
;
 Method, part 1, Chebychev polynomial, (Watkin, 1994, Prince, 1982) 
 [weight] = 1.0/[A~0~*T~0~(x)+A~1~*T~1~(x) ... +A~n-1~]*T~n-1~(x)] 
 where A~i~ are the Chebychev coefficients listed below and x= Fcalc/Fmax 
 Method = Robust Weighting (Prince, 1982) 
 W = [weight] * [1-(deltaF/6*sigmaF)^2^]^2^ 
 A~i~ are: 
 0.643E+04 0.766E+04 0.471E+04 0.207E+04 118. 
;
_refine_ls_weighting_scheme calc
_refine_ls_wR_factor_all 0.2778
_refine_ls_wR_factor_gt 0.2679
_refine_ls_wR_factor_ref 0.2778
_reflns_limit_h_max 12
_reflns_limit_h_min -11
_reflns_limit_k_max 17
_reflns_limit_k_min -17
_reflns_limit_l_max 21
_reflns_limit_l_min 0
_reflns_number_gt 6797
_reflns_number_total 8969
_reflns_threshold_expression I>2.0\s(I)
_oxford_diffrn_Wilson_B_factor 2.07
_oxford_diffrn_Wilson_scale 0.05
_oxford_refine_ls_r_factor_ref 0.1413
_oxford_refine_ls_scale 4.55(12)
_oxford_reflns_number_all 8915
_oxford_reflns_threshold_expression_ref I>0.0\s(I)
_oxford_structure_analysis_title 'C:\Users\Jas\Desktop\jas152(JSW3 At 21:47 on'
_cod_data_source_file c4dt03695f1.cif
_cod_data_source_block jas152(JSW367)(5)
_cod_depositor_comments
;
The following automatic conversions were performed:

'_atom_sites_solution_primary' value 'Other' changed to 'other'
according to
/usr/data/users/saulius/crontab/automatic-downloads/rss-feeds/RSC/lib/dictionaries/cif_core.dic
dictionary named 'cif_core.dic' version 2.4.2 from 2011-04-26.

Automatic conversion script
Id: cif_fix_values 2935 2014-11-11 08:27:57Z andrius 

 Adding full bibliography for 7033695--7033706.cif.
;
_cod_original_sg_symbol_H-M 'P -1 '
_cod_original_formula_sum 'C57 H55 Cl1 N1 O1 P2 Ru1 S2'
_cod_database_code 7033703

loop_
_symmetry_equiv_pos_as_xyz
x,y,z
-x,-y,-z

loop_
_atom_site_label
_atom_site_type_symbol
_atom_site_fract_x
_atom_site_fract_y
_atom_site_fract_z
_atom_site_U_iso_or_equiv
_atom_site_occupancy
_atom_site_adp_type
_atom_site_refinement_flags_posn
_atom_site_refinement_flags_adp
Cl1 Cl 0.6091(4) 0.4461(3) 0.3031(2) 0.0482 1.0000 Uani . .
N6 N 0.6204(11) 0.2623(8) 0.0958(7) 0.0320 1.0000 Uani . .
O1 O 1.0693(16) 0.2658(9) 0.1762(8) 0.0494 1.0000 Uani . .
P1 P 0.9317(3) 0.5173(2) 0.2234(2) 0.0257 1.0000 Uani . .
P2 P 0.8690(3) 0.2981(2) 0.36631(19) 0.0245 1.0000 Uani . .
Ru1 Ru 0.82883(9) 0.36941(7) 0.24637(6) 0.0221 1.0000 Uani . .
S1 S 0.7710(3) 0.3985(2) 0.12071(18) 0.0267 1.0000 Uani . .
S2 S 0.6931(3) 0.2422(2) 0.2320(2) 0.0321 1.0000 Uani . .
C1 C 1.000(2) 0.2975(13) 0.1981(10) 0.0376 1.0000 Uani . .
C2 C 0.6865(12) 0.2962(9) 0.1454(9) 0.0339 1.0000 Uani . .
C3 C 0.6243(15) 0.3062(10) 0.0190(9) 0.0382 1.0000 Uani . .
C4 C 0.5450(15) 0.1758(10) 0.1195(9) 0.0369 1.0000 Uani . .
C5 C 0.7282(16) 0.2617(10) -0.0421(9) 0.0415 1.0000 Uani . .
C6 C 0.3949(16) 0.1977(13) 0.1572(10) 0.0492 1.0000 Uani . .
C11 C 0.8658(12) 0.5940(9) 0.1485(7) 0.0262 1.0000 Uani . .
C12 C 0.7301(14) 0.6290(10) 0.1679(9) 0.0368 1.0000 Uani . .
C13 C 0.6730(15) 0.6873(11) 0.1157(10) 0.0448 1.0000 Uani . .
C14 C 0.7506(17) 0.7131(10) 0.0420(9) 0.0417 1.0000 Uani . .
C15 C 0.8873(15) 0.6785(10) 0.0213(9) 0.0372 1.0000 Uani . .
C16 C 0.9433(14) 0.6180(10) 0.0748(8) 0.0329 1.0000 Uani . .
C21 C 0.9009(13) 0.5990(10) 0.2956(8) 0.0311 1.0000 Uani . .
C22 C 0.8204(13) 0.5779(10) 0.3701(8) 0.0321 1.0000 Uani . .
C23 C 0.7935(15) 0.6426(11) 0.4225(9) 0.0430 1.0000 Uani . .
C24 C 0.8443(17) 0.7295(12) 0.4026(10) 0.0506 1.0000 Uani . .
C25 C 0.9274(16) 0.7536(11) 0.3293(10) 0.0456 1.0000 Uani . .
C26 C 0.9549(15) 0.6887(10) 0.2763(9) 0.0417 1.0000 Uani . .
C31 C 1.1185(12) 0.5146(9) 0.1883(8) 0.0267 1.0000 Uani . .
C32 C 1.1696(13) 0.4702(9) 0.1191(7) 0.0290 1.0000 Uani . .
C33 C 1.3130(14) 0.4614(11) 0.0913(10) 0.0449 1.0000 Uani . .
C34 C 1.4005(13) 0.4976(11) 0.1272(9) 0.0418 1.0000 Uani . .
C35 C 1.3483(13) 0.5371(11) 0.1962(9) 0.0378 1.0000 Uani . .
C36 C 1.2105(14) 0.5476(11) 0.2228(8) 0.0359 1.0000 Uani . .
C41 C 0.8038(13) 0.3542(9) 0.4540(8) 0.0299 1.0000 Uani . .
C42 C 0.8917(13) 0.3802(10) 0.4956(8) 0.0323 1.0000 Uani . .
C43 C 0.8406(15) 0.4279(11) 0.5607(9) 0.0414 1.0000 Uani . .
C44 C 0.6995(15) 0.4466(11) 0.5837(8) 0.0408 1.0000 Uani . .
C45 C 0.6111(13) 0.4182(10) 0.5430(8) 0.0337 1.0000 Uani . .
C46 C 0.6627(14) 0.3737(10) 0.4784(8) 0.0343 1.0000 Uani . .
C51 C 1.0516(11) 0.2753(9) 0.3697(7) 0.0244 1.0000 Uani . U
C52 C 1.0935(14) 0.1876(10) 0.4089(8) 0.0333 1.0000 Uani . U
C53 C 1.2318(15) 0.1690(11) 0.4108(8) 0.0404 1.0000 Uani . U
C54 C 1.3276(13) 0.2344(13) 0.3765(9) 0.0443 1.0000 Uani . .
C55 C 1.2833(14) 0.3149(11) 0.3425(9) 0.0390 1.0000 Uani . .
C56 C 1.1499(14) 0.3338(10) 0.3358(8) 0.0355 1.0000 Uani . .
C61 C 0.8005(13) 0.1812(9) 0.3898(7) 0.0277 1.0000 Uani . .
C62 C 0.8489(15) 0.1157(11) 0.3369(9) 0.0395 1.0000 Uani . .
C63 C 0.8021(16) 0.0257(11) 0.3522(9) 0.0423 1.0000 Uani . .
C64 C 0.707(2) -0.0004(12) 0.4197(11) 0.0612 1.0000 Uani . .
C65 C 0.6612(18) 0.0623(12) 0.4709(10) 0.0522 1.0000 Uani . .
C66 C 0.7071(16) 0.1542(11) 0.4573(9) 0.0433 1.0000 Uani . .
C101 C 0.460(3) 0.7844(18) 0.3089(15) 0.0963 1.0000 Uani . .
C102 C 0.560(3) 0.848(3) 0.2783(16) 0.1062 1.0000 Uani . .
C103 C 0.524(4) 0.943(2) 0.2739(17) 0.1106 1.0000 Uani . .
C104 C 0.382(5) 0.9699(19) 0.2994(16) 0.1140 1.0000 Uani . .
C105 C 0.284(3) 0.904(3) 0.3280(14) 0.1017 1.0000 Uani . .
C106 C 0.332(3) 0.809(2) 0.3311(14) 0.0857 1.0000 Uani . .
C201 C 0.9634(16) 0.0703(16) 0.1283(8) 0.1008 1.0000 Uani D .
C202 C 1.0520(16) 0.0204(18) 0.1651(8) 0.1075 1.0000 Uani D .
C203 C 1.0654(18) -0.0729(18) 0.1658(9) 0.1226 1.0000 Uani D .
C204 C 0.9886(16) -0.1148(18) 0.1285(8) 0.1047 1.0000 Uani D .
C205 C 0.8996(17) -0.0686(14) 0.0900(9) 0.1087 1.0000 Uani D .
C206 C 0.8907(17) 0.0241(14) 0.0916(9) 0.1377 1.0000 Uani D .
C301 C 0.578(2) 0.0304(13) 0.9270(12) 0.0630 1.0000 Uani . .
C302 C 0.6360(19) -0.0275(13) 0.9811(11) 0.0564 1.0000 Uani . .
C303 C 0.556(2) -0.0577(13) 1.0531(13) 0.0669 1.0000 Uani . .
H31 H 0.6457 0.3697 0.0169 0.0458 1.0000 Uiso . .
H32 H 0.5359 0.3033 0.0083 0.0458 1.0000 Uiso . .
H41 H 0.5869 0.1368 0.1550 0.0443 1.0000 Uiso . .
H42 H 0.5484 0.1444 0.0755 0.0443 1.0000 Uiso . .
H51 H 0.7250 0.2941 -0.0910 0.0498 1.0000 Uiso . .
H52 H 0.8176 0.2646 -0.0327 0.0498 1.0000 Uiso . .
H53 H 0.7077 0.1983 -0.0414 0.0498 1.0000 Uiso . .
H61 H 0.3480 0.1412 0.1720 0.0591 1.0000 Uiso . .
H62 H 0.3910 0.2290 0.2013 0.0591 1.0000 Uiso . .
H63 H 0.3525 0.2366 0.1218 0.0591 1.0000 Uiso . .
H121 H 0.6762 0.6124 0.2179 0.0442 1.0000 Uiso . .
H131 H 0.5802 0.7101 0.1299 0.0537 1.0000 Uiso . .
H141 H 0.7112 0.7537 0.0062 0.0501 1.0000 Uiso . .
H151 H 0.9414 0.6958 -0.0285 0.0447 1.0000 Uiso . .
H161 H 1.0351 0.5933 0.0606 0.0395 1.0000 Uiso . .
H221 H 0.7840 0.5178 0.3845 0.0385 1.0000 Uiso . .
H231 H 0.7394 0.6267 0.4725 0.0515 1.0000 Uiso . .
H241 H 0.8234 0.7744 0.4386 0.0608 1.0000 Uiso . .
H251 H 0.9642 0.8138 0.3163 0.0547 1.0000 Uiso . .
H261 H 1.0107 0.7046 0.2268 0.0501 1.0000 Uiso . .
H321 H 1.1081 0.4475 0.0930 0.0347 1.0000 Uiso . .
H331 H 1.3490 0.4297 0.0471 0.0539 1.0000 Uiso . .
H341 H 1.4966 0.4963 0.1055 0.0503 1.0000 Uiso . .
H351 H 1.4095 0.5565 0.2243 0.0454 1.0000 Uiso . .
H361 H 1.1770 0.5792 0.2672 0.0432 1.0000 Uiso . .
H421 H 0.9876 0.3660 0.4803 0.0388 1.0000 Uiso . .
H431 H 0.9018 0.4471 0.5888 0.0496 1.0000 Uiso . .
H441 H 0.6642 0.4790 0.6275 0.0490 1.0000 Uiso . .
H451 H 0.5147 0.4293 0.5596 0.0405 1.0000 Uiso . .
H461 H 0.6014 0.3559 0.4497 0.0412 1.0000 Uiso . .
H521 H 1.0270 0.1433 0.4332 0.0399 1.0000 Uiso . .
H531 H 1.2600 0.1114 0.4355 0.0484 1.0000 Uiso . .
H541 H 1.4222 0.2227 0.3771 0.0531 1.0000 Uiso . .
H551 H 1.3481 0.3615 0.3220 0.0469 1.0000 Uiso . .
H561 H 1.1273 0.3894 0.3064 0.0427 1.0000 Uiso . .
H621 H 0.9136 0.1330 0.2907 0.0474 1.0000 Uiso . .
H631 H 0.8354 -0.0184 0.3164 0.0508 1.0000 Uiso . .
H641 H 0.6741 -0.0618 0.4296 0.0734 1.0000 Uiso . .
H651 H 0.5968 0.0440 0.5170 0.0628 1.0000 Uiso . .
H661 H 0.6742 0.1972 0.4941 0.0520 1.0000 Uiso . .
H1011 H 0.4872 0.7200 0.3134 0.1159 1.0000 Uiso . .
H1021 H 0.6525 0.8277 0.2605 0.1277 1.0000 Uiso . .
H1031 H 0.5911 0.9879 0.2542 0.1333 1.0000 Uiso . .
H1041 H 0.3546 1.0345 0.2968 0.1358 1.0000 Uiso . .
H1051 H 0.1895 0.9218 0.3446 0.1219 1.0000 Uiso . .
H1061 H 0.2679 0.7615 0.3503 0.1027 1.0000 Uiso . .
H2011 H 0.9529 0.1362 0.1279 0.1212 1.0000 Uiso . .
H2021 H 1.1058 0.0514 0.1909 0.1287 1.0000 Uiso . .
H2031 H 1.1274 -0.1083 0.1923 0.1463 1.0000 Uiso . .
H2041 H 0.9973 -0.1809 0.1297 0.1260 1.0000 Uiso . .
H2051 H 0.8464 -0.0994 0.0638 0.1300 1.0000 Uiso . .
H2061 H 0.8289 0.0596 0.0649 0.1646 1.0000 Uiso . .
H3011 H 0.6320 0.0497 0.8776 0.0755 1.0000 Uiso . .
H3021 H 0.7308 -0.0462 0.9687 0.0678 1.0000 Uiso . .
H3031 H 0.5964 -0.0981 1.0884 0.0802 1.0000 Uiso . .

loop_
_atom_site_aniso_label
_atom_site_aniso_U_11
_atom_site_aniso_U_22
_atom_site_aniso_U_33
_atom_site_aniso_U_23
_atom_site_aniso_U_13
_atom_site_aniso_U_12
Cl1 0.041(2) 0.060(2) 0.047(2) -0.0044(19) -0.0166(17) -0.0060(18)
N6 0.030(6) 0.031(6) 0.043(7) -0.010(5) -0.021(5) 0.001(5)
O1 0.081(11) 0.037(8) 0.038(8) 0.000(6) -0.026(7) -0.018(7)
P1 0.0190(15) 0.0290(17) 0.0315(18) -0.0054(14) -0.0097(13) 0.0006(13)
P2 0.0182(15) 0.0302(17) 0.0264(17) -0.0034(13) -0.0072(13) -0.0020(13)
Ru1 0.0129(4) 0.0298(5) 0.0253(5) -0.0049(4) -0.0066(3) -0.0002(3)
S1 0.0202(14) 0.0335(17) 0.0284(17) -0.0026(13) -0.0088(12) -0.0048(12)
S2 0.0269(16) 0.0350(18) 0.0373(19) -0.0022(15) -0.0125(14) -0.0056(14)
C1 0.066(13) 0.036(11) 0.022(9) 0.014(7) -0.030(9) -0.038(9)
C2 0.015(6) 0.032(7) 0.061(10) -0.016(7) -0.015(6) -0.002(5)
C3 0.044(8) 0.039(8) 0.037(8) -0.008(7) -0.021(7) 0.002(7)
C4 0.041(8) 0.032(8) 0.044(9) -0.002(6) -0.021(7) -0.009(6)
C5 0.045(9) 0.036(8) 0.047(9) -0.003(7) -0.017(7) -0.007(7)
C6 0.035(8) 0.065(11) 0.053(10) -0.014(9) -0.016(7) -0.007(8)
C11 0.021(6) 0.028(7) 0.029(7) -0.006(5) -0.007(5) 0.002(5)
C12 0.023(7) 0.043(8) 0.043(9) 0.004(7) -0.006(6) -0.004(6)
C13 0.030(8) 0.043(9) 0.066(11) 0.001(8) -0.025(8) -0.002(7)
C14 0.059(10) 0.031(8) 0.039(9) -0.001(7) -0.022(8) -0.004(7)
C15 0.033(8) 0.040(8) 0.041(8) -0.006(7) -0.014(6) 0.002(6)
C16 0.034(7) 0.039(8) 0.026(7) -0.001(6) -0.010(6) -0.001(6)
C21 0.021(6) 0.040(8) 0.037(8) -0.006(6) -0.015(6) 0.005(6)
C22 0.025(7) 0.040(8) 0.035(8) -0.010(6) -0.017(6) 0.008(6)
C23 0.036(8) 0.051(10) 0.045(9) -0.019(8) -0.015(7) 0.019(7)
C24 0.051(10) 0.051(10) 0.060(11) -0.031(9) -0.025(9) 0.014(8)
C25 0.046(9) 0.040(9) 0.053(10) -0.016(8) -0.010(8) 0.005(7)
C26 0.038(8) 0.036(8) 0.055(10) -0.011(7) -0.016(7) -0.002(6)
C31 0.014(6) 0.025(7) 0.036(7) 0.001(6) 0.002(5) 0.003(5)
C32 0.021(6) 0.036(7) 0.027(7) -0.008(6) -0.003(5) 0.016(5)
C33 0.018(7) 0.047(9) 0.059(10) -0.008(8) 0.013(7) 0.005(6)
C34 0.010(6) 0.049(9) 0.058(10) 0.009(8) 0.002(6) 0.006(6)
C35 0.017(6) 0.051(9) 0.050(9) -0.004(7) -0.018(6) 0.005(6)
C36 0.026(7) 0.054(9) 0.026(7) 0.003(7) -0.008(6) 0.000(6)
C41 0.027(7) 0.030(7) 0.032(7) -0.001(6) -0.008(6) 0.000(5)
C42 0.022(6) 0.038(8) 0.036(8) -0.007(6) -0.005(6) 0.004(6)
C43 0.034(8) 0.050(9) 0.043(9) -0.007(7) -0.015(7) 0.007(7)
C44 0.038(8) 0.049(9) 0.029(8) -0.007(7) 0.001(6) 0.016(7)
C45 0.017(6) 0.049(9) 0.035(8) -0.009(7) -0.008(6) 0.006(6)
C46 0.032(7) 0.043(8) 0.031(8) -0.006(6) -0.016(6) 0.002(6)
C51 0.014(5) 0.044(6) 0.019(5) -0.011(5) -0.009(4) 0.008(4)
C52 0.028(6) 0.042(7) 0.029(6) -0.005(5) -0.006(5) 0.004(5)
C53 0.034(6) 0.051(7) 0.034(7) -0.006(6) -0.008(5) 0.010(6)
C54 0.015(6) 0.084(12) 0.038(8) -0.019(8) -0.014(6) 0.012(7)
C55 0.027(7) 0.046(9) 0.050(9) -0.026(7) -0.010(7) -0.001(6)
C56 0.033(7) 0.042(8) 0.036(8) -0.008(7) -0.017(6) 0.003(6)
C61 0.023(6) 0.034(7) 0.029(7) 0.000(6) -0.013(5) -0.001(5)
C62 0.037(8) 0.045(9) 0.038(8) 0.005(7) -0.016(7) -0.004(7)
C63 0.044(9) 0.037(8) 0.047(9) 0.001(7) -0.015(7) 0.002(7)
C64 0.090(15) 0.040(10) 0.058(12) 0.005(9) -0.026(11) -0.017(10)
C65 0.054(10) 0.047(10) 0.054(11) 0.011(8) -0.013(8) -0.012(8)
C66 0.041(8) 0.039(9) 0.051(10) -0.004(7) -0.009(7) -0.014(7)
C101 0.12(2) 0.082(17) 0.079(17) 0.016(14) -0.005(16) -0.037(16)
C102 0.066(15) 0.16(3) 0.10(2) 0.00(2) -0.039(15) -0.001(18)
C103 0.17(3) 0.10(2) 0.09(2) -0.001(17) -0.08(2) -0.07(2)
C104 0.21(4) 0.062(16) 0.071(18) 0.005(13) -0.04(2) 0.00(2)
C105 0.085(18) 0.16(3) 0.058(15) 0.002(17) -0.024(13) 0.012(19)
C106 0.080(17) 0.10(2) 0.067(15) -0.016(14) 0.006(13) -0.021(15)
C201 0.066(15) 0.11(2) 0.12(2) -0.041(18) 0.004(15) 0.005(14)
C202 0.052(14) 0.17(3) 0.11(2) -0.07(2) -0.022(14) 0.012(17)
C203 0.10(2) 0.12(3) 0.14(3) 0.03(2) -0.05(2) 0.01(2)
C204 0.092(19) 0.13(2) 0.10(2) -0.037(18) -0.020(16) -0.013(18)
C205 0.11(2) 0.084(18) 0.16(3) -0.029(18) -0.08(2) 0.017(15)
C206 0.10(2) 0.079(18) 0.28(5) -0.07(2) -0.11(3) 0.023(15)
C301 0.076(13) 0.056(11) 0.069(13) -0.021(10) -0.029(11) -0.023(10)
C302 0.056(11) 0.062(12) 0.062(12) -0.006(9) -0.031(10) -0.013(9)
C303 0.084(15) 0.047(11) 0.081(15) -0.010(10) -0.046(13) 0.012(10)

loop_
_atom_type_symbol
_atom_type_scat_dispersion_real
_atom_type_scat_dispersion_imag
_atom_type_scat_Cromer_Mann_a1
_atom_type_scat_Cromer_Mann_b1
_atom_type_scat_Cromer_Mann_a2
_atom_type_scat_Cromer_Mann_b2
_atom_type_scat_Cromer_Mann_a3
_atom_type_scat_Cromer_Mann_b3
_atom_type_scat_Cromer_Mann_a4
_atom_type_scat_Cromer_Mann_b4
_atom_type_scat_Cromer_Mann_c
_atom_type_scat_source
C 0.0181 0.0091 2.3100 20.8439 1.0200 10.2075 1.5886 0.5687 0.8650 51.6512 0.2156 'International Tables Vol C 4.2.6.8 and 6.1.1.4'
H 0.0000 0.0000 0.4930 10.5109 0.3229 26.1257 0.1402 3.1424 0.0408 57.7998 0.0030 'International Tables Vol C 4.2.6.8 and 6.1.1.4'
Cl 0.3639 0.7018 11.4604 0.0104 7.1964 1.1662 6.2556 18.5194 1.6455 47.7784 -9.5574 'International Tables Vol C 4.2.6.8 and 6.1.1.4'
N 0.0311 0.0180 12.2126 0.0057 3.1322 9.8933 2.0125 28.9975 1.1663 0.5826 -11.5290 'International Tables Vol C 4.2.6.8 and 6.1.1.4'
O 0.0492 0.0322 3.0485 13.2771 2.2868 5.7011 1.5463 0.3239 0.8670 32.9089 0.2508 'International Tables Vol C 4.2.6.8 and 6.1.1.4'
P 0.2955 0.4335 6.4345 1.9067 4.1791 27.1570 1.7800 0.5260 1.4908 68.1645 1.1149 'International Tables Vol C 4.2.6.8 and 6.1.1.4'
Ru 0.0552 3.2960 19.2674 0.8085 12.9182 8.4347 4.8634 24.7997 1.5676 94.2928 5.3787 'International Tables Vol C 4.2.6.8 and 6.1.1.4'
S 0.3331 0.5567 6.9053 1.4679 5.2034 22.2151 1.4379 0.2536 1.5863 56.1720 0.8669 'International Tables Vol C 4.2.6.8 and 6.1.1.4'

loop_
_geom_angle_atom_site_label_1
_geom_angle_site_symmetry_1
_geom_angle_atom_site_label_2
_geom_angle_atom_site_label_3
_geom_angle_site_symmetry_3
_geom_angle
_geom_angle_publ_flag
C2 . N6 C3 . 122.9(12) yes
C2 . N6 C4 . 120.0(12) yes
C3 . N6 C4 . 117.1(11) yes
Ru1 . P1 C11 . 110.9(4) yes
Ru1 . P1 C21 . 122.1(5) yes
C11 . P1 C21 . 97.5(6) yes
Ru1 . P1 C31 . 115.7(4) yes
C11 . P1 C31 . 104.2(6) yes
C21 . P1 C31 . 103.7(6) yes
Ru1 . P2 C41 . 120.7(4) yes
Ru1 . P2 C51 . 115.1(4) yes
C41 . P2 C51 . 101.2(6) yes
Ru1 . P2 C61 . 111.4(4) yes
C41 . P2 C61 . 103.8(6) yes
C51 . P2 C61 . 102.5(6) yes
Cl1 . Ru1 P1 . 89.16(13) yes
Cl1 . Ru1 P2 . 94.37(13) yes
P1 . Ru1 P2 . 106.62(11) yes
Cl1 . Ru1 S1 . 89.46(12) yes
P1 . Ru1 S1 . 88.91(11) yes
P2 . Ru1 S1 . 164.03(11) yes
Cl1 . Ru1 S2 . 86.02(13) yes
P1 . Ru1 S2 . 160.23(12) yes
P2 . Ru1 S2 . 92.87(12) yes
S1 . Ru1 S2 . 71.90(11) yes
Cl1 . Ru1 C1 . 175.1(5) yes
P1 . Ru1 C1 . 95.4(5) yes
P2 . Ru1 C1 . 86.2(5) yes
S1 . Ru1 C1 . 88.7(5) yes
S2 . Ru1 C1 . 89.1(4) yes
Ru1 . S1 C2 . 85.8(5) yes
Ru1 . S2 C2 . 87.0(4) yes
Ru1 . C1 O1 . 177(2) yes
S1 . C2 N6 . 121.1(11) yes
S1 . C2 S2 . 115.3(7) yes
N6 . C2 S2 . 123.6(11) yes
N6 . C3 C5 . 114.1(12) yes
N6 . C3 H31 . 108.3 no
C5 . C3 H31 . 108.3 no
N6 . C3 H32 . 108.3 no
C5 . C3 H32 . 108.3 no
H31 . C3 H32 . 109.5 no
N6 . C4 C6 . 110.7(12) yes
N6 . C4 H41 . 109.2 no
C6 . C4 H41 . 109.2 no
N6 . C4 H42 . 109.2 no
C6 . C4 H42 . 109.2 no
H41 . C4 H42 . 109.5 no
C3 . C5 H51 . 109.5 no
C3 . C5 H52 . 109.5 no
H51 . C5 H52 . 109.4 no
C3 . C5 H53 . 109.5 no
H51 . C5 H53 . 109.5 no
H52 . C5 H53 . 109.5 no
C4 . C6 H61 . 109.4 no
C4 . C6 H62 . 109.5 no
H61 . C6 H62 . 109.5 no
C4 . C6 H63 . 109.5 no
H61 . C6 H63 . 109.5 no
H62 . C6 H63 . 109.5 no
P1 . C11 C12 . 117.1(10) yes
P1 . C11 C16 . 123.8(10) yes
C12 . C11 C16 . 119.0(12) yes
C11 . C12 C13 . 121.0(14) yes
C11 . C12 H121 . 119.5 no
C13 . C12 H121 . 119.5 no
C12 . C13 C14 . 120.5(14) yes
C12 . C13 H131 . 119.8 no
C14 . C13 H131 . 119.8 no
C13 . C14 C15 . 119.4(13) yes
C13 . C14 H141 . 120.3 no
C15 . C14 H141 . 120.3 no
C14 . C15 C16 . 119.4(14) yes
C14 . C15 H151 . 120.3 no
C16 . C15 H151 . 120.3 no
C15 . C16 C11 . 120.7(13) yes
C15 . C16 H161 . 119.6 no
C11 . C16 H161 . 119.7 no
P1 . C21 C22 . 122.7(11) yes
P1 . C21 C26 . 119.4(11) yes
C22 . C21 C26 . 117.9(13) yes
C21 . C22 C23 . 121.5(14) yes
C21 . C22 H221 . 119.3 no
C23 . C22 H221 . 119.3 no
C22 . C23 C24 . 120.0(15) yes
C22 . C23 H231 . 120.0 no
C24 . C23 H231 . 120.0 no
C23 . C24 C25 . 120.8(14) yes
C23 . C24 H241 . 119.6 no
C25 . C24 H241 . 119.6 no
C24 . C25 C26 . 119.4(15) yes
C24 . C25 H251 . 120.3 no
C26 . C25 H251 . 120.3 no
C21 . C26 C25 . 120.5(15) yes
C21 . C26 H261 . 119.8 no
C25 . C26 H261 . 119.8 no
P1 . C31 C32 . 115.5(9) yes
P1 . C31 C36 . 125.9(10) yes
C32 . C31 C36 . 118.6(11) yes
C31 . C32 C33 . 118.3(13) yes
C31 . C32 H321 . 120.8 no
C33 . C32 H321 . 120.9 no
C32 . C33 C34 . 120.6(14) yes
C32 . C33 H331 . 119.7 no
C34 . C33 H331 . 119.7 no
C33 . C34 C35 . 119.8(12) yes
C33 . C34 H341 . 120.1 no
C35 . C34 H341 . 120.1 no
C34 . C35 C36 . 119.9(13) yes
C34 . C35 H351 . 120.0 no
C36 . C35 H351 . 120.1 no
C31 . C36 C35 . 122.5(14) yes
C31 . C36 H361 . 118.8 no
C35 . C36 H361 . 118.8 no
P2 . C41 C42 . 121.0(10) yes
P2 . C41 C46 . 119.9(10) yes
C42 . C41 C46 . 119.0(13) yes
C41 . C42 C43 . 120.4(12) yes
C41 . C42 H421 . 119.8 no
C43 . C42 H421 . 119.8 no
C42 . C43 C44 . 119.4(13) yes
C42 . C43 H431 . 120.3 no
C44 . C43 H431 . 120.3 no
C43 . C44 C45 . 120.1(13) yes
C43 . C44 H441 . 119.9 no
C45 . C44 H441 . 120.0 no
C44 . C45 C46 . 119.9(12) yes
C44 . C45 H451 . 120.1 no
C46 . C45 H451 . 120.0 no
C41 . C46 C45 . 121.1(12) yes
C41 . C46 H461 . 119.4 no
C45 . C46 H461 . 119.5 no
P2 . C51 C52 . 119.2(10) yes
P2 . C51 C56 . 123.4(10) yes
C52 . C51 C56 . 117.3(11) yes
C51 . C52 C53 . 119.6(13) yes
C51 . C52 H521 . 120.2 no
C53 . C52 H521 . 120.2 no
C52 . C53 C54 . 119.9(14) yes
C52 . C53 H531 . 120.0 no
C54 . C53 H531 . 120.1 no
C53 . C54 C55 . 118.2(12) yes
C53 . C54 H541 . 120.9 no
C55 . C54 H541 . 120.9 no
C54 . C55 C56 . 123.8(15) yes
C54 . C55 H551 . 118.1 no
C56 . C55 H551 . 118.1 no
C55 . C56 C51 . 121.0(14) yes
C55 . C56 H561 . 119.5 no
C51 . C56 H561 . 119.5 no
P2 . C61 C62 . 117.5(10) yes
P2 . C61 C66 . 123.4(11) yes
C62 . C61 C66 . 119.1(13) yes
C61 . C62 C63 . 120.1(14) yes
C61 . C62 H621 . 120.0 no
C63 . C62 H621 . 120.0 no
C62 . C63 C64 . 120.4(16) yes
C62 . C63 H631 . 119.8 no
C64 . C63 H631 . 119.8 no
C63 . C64 C65 . 119.6(16) yes
C63 . C64 H641 . 120.2 no
C65 . C64 H641 . 120.2 no
C64 . C65 C66 . 121.4(17) yes
C64 . C65 H651 . 119.3 no
C66 . C65 H651 . 119.3 no
C65 . C66 C61 . 119.4(15) yes
C65 . C66 H661 . 120.3 no
C61 . C66 H661 . 120.3 no
C102 . C101 C106 . 122(3) yes
C102 . C101 H1011 . 118.7 no
C106 . C101 H1011 . 118.8 no
C101 . C102 C103 . 120(3) yes
C101 . C102 H1021 . 120.2 no
C103 . C102 H1021 . 120.2 no
C102 . C103 C104 . 118(3) yes
C102 . C103 H1031 . 120.9 no
C104 . C103 H1031 . 121.2 no
C103 . C104 C105 . 121(3) yes
C103 . C104 H1041 . 119.1 no
C105 . C104 H1041 . 119.7 no
C104 . C105 C106 . 117(3) yes
C104 . C105 H1051 . 121.6 no
C106 . C105 H1051 . 121.8 no
C105 . C106 C101 . 122(3) yes
C105 . C106 H1061 . 119.0 no
C101 . C106 H1061 . 118.7 no
C202 . C201 C206 . 118(2) yes
C202 . C201 H2011 . 121.1 no
C206 . C201 H2011 . 121.1 no
C201 . C202 C203 . 121(2) yes
C201 . C202 H2021 . 119.6 no
C203 . C202 H2021 . 119.7 no
C202 . C203 C204 . 118(2) yes
C202 . C203 H2031 . 120.8 no
C204 . C203 H2031 . 120.8 no
C203 . C204 C205 . 124(2) yes
C203 . C204 H2041 . 118.2 no
C205 . C204 H2041 . 118.2 no
C204 . C205 C206 . 115(2) yes
C204 . C205 H2051 . 122.4 no
C206 . C205 H2051 . 122.5 no
C205 . C206 C201 . 124(2) yes
C205 . C206 H2061 . 117.8 no
C201 . C206 H2061 . 117.8 no
C303 2_657 C301 C302 . 118.3(19) yes
C303 2_657 C301 H3011 . 120.9 no
C302 . C301 H3011 . 120.9 no
C301 . C302 C303 . 120.8(18) yes
C301 . C302 H3021 . 119.6 no
C303 . C302 H3021 . 119.6 no
C302 . C303 C301 2_657 121.0(18) yes
C302 . C303 H3031 . 119.5 no
C301 2_657 C303 H3031 . 119.5 no

loop_
_geom_bond_atom_site_label_1
_geom_bond_atom_site_label_2
_geom_bond_site_symmetry_2
_geom_bond_distance
_geom_bond_publ_flag
Cl1 Ru1 . 2.449(4) yes
N6 C2 . 1.374(16) yes
N6 C3 . 1.444(18) yes
N6 C4 . 1.473(17) yes
O1 C1 . 0.85(2) yes
P1 Ru1 . 2.387(3) yes
P1 C11 . 1.848(13) yes
P1 C21 . 1.818(14) yes
P1 C31 . 1.829(12) yes
P2 Ru1 . 2.381(3) yes
P2 C41 . 1.825(14) yes
P2 C51 . 1.844(11) yes
P2 C61 . 1.833(13) yes
Ru1 S1 . 2.438(3) yes
Ru1 S2 . 2.430(3) yes
Ru1 C1 . 2.01(2) yes
S1 C2 . 1.714(13) yes
S2 C2 . 1.669(16) yes
C3 C5 . 1.50(2) yes
C3 H31 . 0.950 no
C3 H32 . 0.950 no
C4 C6 . 1.53(2) yes
C4 H41 . 0.950 no
C4 H42 . 0.950 no
C5 H51 . 0.950 no
C5 H52 . 0.950 no
C5 H53 . 0.950 no
C6 H61 . 0.950 no
C6 H62 . 0.950 no
C6 H63 . 0.950 no
C11 C12 . 1.396(18) yes
C11 C16 . 1.392(19) yes
C12 C13 . 1.38(2) yes
C12 H121 . 0.950 no
C13 C14 . 1.40(2) yes
C13 H131 . 0.950 no
C14 C15 . 1.40(2) yes
C14 H141 . 0.950 no
C15 C16 . 1.406(19) yes
C15 H151 . 0.950 no
C16 H161 . 0.950 no
C21 C22 . 1.41(2) yes
C21 C26 . 1.41(2) yes
C22 C23 . 1.376(19) yes
C22 H221 . 0.950 no
C23 C24 . 1.36(2) yes
C23 H231 . 0.950 no
C24 C25 . 1.41(2) yes
C24 H241 . 0.950 no
C25 C26 . 1.39(2) yes
C25 H251 . 0.950 no
C26 H261 . 0.950 no
C31 C32 . 1.442(18) yes
C31 C36 . 1.358(19) yes
C32 C33 . 1.409(17) yes
C32 H321 . 0.950 no
C33 C34 . 1.36(2) yes
C33 H331 . 0.951 no
C34 C35 . 1.41(2) yes
C34 H341 . 0.950 no
C35 C36 . 1.355(18) yes
C35 H351 . 0.950 no
C36 H361 . 0.950 no
C41 C42 . 1.372(18) yes
C41 C46 . 1.397(18) yes
C42 C43 . 1.41(2) yes
C42 H421 . 0.950 no
C43 C44 . 1.39(2) yes
C43 H431 . 0.950 no
C44 C45 . 1.38(2) yes
C44 H441 . 0.950 no
C45 C46 . 1.376(19) yes
C45 H451 . 0.950 no
C46 H461 . 0.950 no
C51 C52 . 1.455(18) yes
C51 C56 . 1.332(19) yes
C52 C53 . 1.396(19) yes
C52 H521 . 0.950 no
C53 C54 . 1.38(2) yes
C53 H531 . 0.950 no
C54 C55 . 1.34(2) yes
C54 H541 . 0.950 no
C55 C56 . 1.371(19) yes
C55 H551 . 0.950 no
C56 H561 . 0.950 no
C61 C62 . 1.41(2) yes
C61 C66 . 1.39(2) yes
C62 C63 . 1.39(2) yes
C62 H621 . 0.950 no
C63 C64 . 1.39(2) yes
C63 H631 . 0.950 no
C64 C65 . 1.35(3) yes
C64 H641 . 0.950 no
C65 C66 . 1.41(2) yes
C65 H651 . 0.950 no
C66 H661 . 0.950 no
C101 C102 . 1.38(4) yes
C101 C106 . 1.29(4) yes
C101 H1011 . 0.949 no
C102 C103 . 1.38(4) yes
C102 H1021 . 0.949 no
C103 C104 . 1.43(4) yes
C103 H1031 . 0.952 no
C104 C105 . 1.38(4) yes
C104 H1041 . 0.952 no
C105 C106 . 1.42(4) yes
C105 H1051 . 0.950 no
C106 H1061 . 0.951 no
C201 C202 . 1.342(4) yes
C201 C206 . 1.339(4) yes
C201 H2011 . 0.950 no
C202 C203 . 1.343(4) yes
C202 H2021 . 0.949 no
C203 C204 . 1.343(4) yes
C203 H2031 . 0.950 no
C204 C205 . 1.341(4) yes
C204 H2041 . 0.950 no
C205 C206 . 1.340(4) yes
C205 H2051 . 0.949 no
C206 H2061 . 0.951 no
C301 C303 2_657 1.35(3) yes
C301 C302 . 1.40(3) yes
C301 H3011 . 0.950 no
C302 C303 . 1.40(3) yes
C302 H3021 . 0.950 no
C303 H3031 . 0.950 no

loop_
_geom_hbond_atom_site_label_D
_geom_hbond_atom_site_label_H
_geom_hbond_atom_site_label_A
_geom_hbond_angle_DHA
_geom_hbond_distance_DH
_geom_hbond_distance_HA
_geom_hbond_distance_DA
_geom_hbond_publ_flag
C16 H161 C32 133.7(9) 0.950 2.434 3.17(2) yes
C22 H221 C41 148.0(8) 0.950 2.553 3.40(2) yes
C66 H661 C46 130.3(10) 0.950 2.527 3.22(2) yes
